data_1100452
loop_
_publ_author_name
'Hilf, Christoff'
'Bosold, Ferdinand'
'Harms, Klaus'
'Marsch, Michael'
'Boche, Gernot'

_publ_section_title
;
 The Equilibrium Between 2-Lithium-Oxazole(-Thiazole, -Imidazole)
 Derivatives and Their Acyclic Isomers -- A Structural Investigation
;
_journal_coden_ASTM CHBRFW
_journal_issue 9
_journal_name_full 'Chemische Berichte/Recueil'
_journal_page_first 1213
_journal_page_last 1221
_journal_paper_doi 10.1002/cber.19971300908
_journal_volume 130
_journal_year 1997
_chemical_formula_sum 'C18 H34 Li2 N2 O8'
_space_group_IT_number 2
_symmetry_cell_setting triclinic
_symmetry_Int_Tables_number 2
_symmetry_space_group_name_Hall '-P 1'
_symmetry_space_group_name_H-M 'P -1'
_cell_angle_alpha 70.330(7)
_cell_angle_beta 80.900(6)
_cell_angle_gamma 69.630(6)
_cell_formula_units_Z 1
_cell_length_a 7.7060(5)
_cell_length_b 8.7900(8)
_cell_length_c 9.7670(9)
_cod_database_code 1100452

loop_
_symmetry_equiv_pos_site_id
_symmetry_equiv_pos_as_xyz
1 x,y,z
2 -x,-y,-z

loop_
_atom_site_label
_atom_site_type_symbol
_atom_site_fract_x
_atom_site_fract_y
_atom_site_fract_z
Li1 Li -0.0196(4) 1.1358(4) 0.3779(3)
O1 O 0.1538(2) 0.90741(15) 0.43548(13)
C1 C 0.3004(3) 1.1507(3) 0.0799(2)
C2 C 0.3673(3) 0.8455(2) 0.2450(2)
H1 H 0.4635(33) 0.7649(30) 0.2099(24)
C3 C 0.2803(3) 0.8064(2) 0.3765(2)
H2 H 0.3213(29) 0.6868(30) 0.4288(23)
N1 N 0.3289(2) 1.0123(2) 0.1551(2)
O2 O 0.1367(2) 1.2896(2) 0.4029(2)
O3 O -0.1118(4) 1.3762(2) 0.2243(3)
O4? O -0.1995(7) 1.4078(6) 0.2629(5)
O5 O -0.1984(4) 1.1108(3) 0.2424(3)
O6? O -0.1338(8) 1.1097(7) 0.2066(6)
C4 C 0.3270(3) 1.2107(3) 0.4327(3)
H3 H 0.4132(3) 1.1899(3) 0.3537(3)
H4 H 0.3364(3) 1.0966(3) 0.5225(3)
H5 H 0.3915(3) 1.2776(3) 0.4656(3)
C5 C 0.0970(3) 1.4531(3) 0.2992(2)
H6 H 0.1434(3) 1.5473(3) 0.3207(2)
H7 H 0.1886(3) 1.4490(3) 0.2135(2)
C6 C -0.1008(4) 1.5119(3) 0.2688(3)
H8? H -0.1663(4) 1.5659(3) 0.3409(3)
H9? H -0.1155(4) 1.6003(3) 0.1770(3)
H10 H -0.1324(4) 1.6268(3) 0.1853(3)
H11 H -0.2071(4) 1.5113(3) 0.3801(3)
C7 C -0.2885(4) 1.4080(3) 0.1719(3)
H12 H -0.3241(4) 1.5138(3) 0.0950(3)
H13 H -0.3822(4) 1.4099(3) 0.2494(3)
C8? C -0.1921(13) 1.4068(10) 0.1139(9)
H14? H -0.0721(13) 1.4002(10) 0.0662(9)
H15? H -0.2802(13) 1.511(1) 0.0618(9)
C9 C -0.2566(3) 1.2593(3) 0.1182(2)
H16? H -0.3813(3) 1.2730(3) 0.1580(2)
H17? H -0.2509(3) 1.2522(3) 0.0216(2)
H18 H -0.1894(3) 1.2592(3) 0.0287(2)
H19 H -0.3787(3) 1.2660(3) 0.1013(2)
C10 C -0.1551(3) 0.9577(3) 0.2042(3)
H20? H -0.2100(3) 0.9781(3) 0.1154(3)
H21? H -0.0361(3) 0.8716(3) 0.2097(3)
H22? H -0.2338(3) 0.9200(3) 0.2857(3)
H23 H -0.0837(3) 0.8576(3) 0.2955(3)
H24 H -0.0557(3) 0.9577(3) 0.1290(3)
H25 H -0.2414(3) 0.9512(3) 0.1703(3)
Li1A* Li 0.0196(4) 0.8642(4) 0.6221(3)
O1A* O -0.1538(2) 1.09259(15) 0.56452(13)
C3A* C -0.2803(3) 1.1936(2) 0.6235(2)
C2A* C -0.3673(3) 1.1545(2) 0.7550(2)
H1A* H -0.4635(33) 1.2351(30) 0.7901(24)
N1A* N -0.3289(2) 0.9877(2) 0.8449(2)
C1A* C -0.3004(3) 0.8493(3) 0.9201(2)
H2A* H -0.3213(29) 1.3132(30) 0.5712(23)
O2A* O -0.1367(2) 0.7104(2) 0.5971(2)
C4A* C -0.3270(3) 0.7893(3) 0.5673(3)
H3A* H -0.4132(3) 0.8101(3) 0.6463(3)
H4A* H -0.3364(3) 0.9034(3) 0.4775(3)
H5A* H -0.3915(3) 0.7224(3) 0.5344(3)
C5A* C -0.0970(3) 0.5469(3) 0.7008(2)
H6A* H -0.1434(3) 0.4527(3) 0.6793(2)
H7A* H -0.1886(3) 0.5510(3) 0.7865(2)
C6A* C 0.1008(4) 0.4881(3) 0.7312(3)
O3A* O 0.1118(4) 0.6238(2) 0.7757(3)
O5A* O 0.1984(4) 0.8892(3) 0.7576(3)
C9A* C 0.2566(3) 0.7407(3) 0.8818(2)
C7A* C 0.2885(4) 0.5920(3) 0.8281(3)
H12A* H 0.3241(4) 0.4862(3) 0.9050(3)
H13A* H 0.3822(4) 0.5901(3) 0.7506(3)
H18A* H 0.1894(3) 0.7408(3) 0.9713(2)
H19A* H 0.3787(3) 0.7340(3) 0.8987(2)
C10A* C 0.1551(3) 1.0423(3) 0.7958(3)
H23A* H 0.0837(3) 1.1424(3) 0.7045(3)
H24A* H 0.0557(3) 1.0423(3) 0.8710(3)
H25A* H 0.2414(3) 1.0488(3) 0.8297(3)
H10A* H 0.1324(4) 0.3732(3) 0.8147(3)
H11A* H 0.2071(4) 0.4887(3) 0.6199(3)

loop_
_atom_type_symbol
_atom_type_radius_bond
C 0.68
H 0.23
Li 1.11
N 0.68
O 0.68
